data_1550285
loop_
_publ_author_name
'Chambers, Geoffrey M.'
'Johnson, Samantha I.'
'Raugei, Simone'
'Bullock, R. Morris'

_publ_section_title
;
 Anion control of tautomeric equilibria: Fe--H vs. N--H influenced by
 NH&#x22EF;F hydrogen bonding
;
_journal_name_full 'Chemical Science'
_journal_paper_doi 10.1039/C8SC04239J
_journal_year 2019
_chemical_formula_moiety 'C14 H27 Fe N O3 P2'
_chemical_formula_sum 'C14 H27 Fe N O3 P2'
_chemical_formula_weight 375.15
_chemical_name_systematic
; 
 ? 
;
_chemical_properties_physical Air-sensitive
_space_group_crystal_system monoclinic
_space_group_IT_number 14
_space_group_name_Hall '-P 2ybc'
_space_group_name_H-M_alt 'P 1 21/c 1'
_symmetry_space_group_name_Hall '-P 2ybc'
_symmetry_space_group_name_H-M 'P 1 21/c 1'
_atom_sites_solution_hydrogens geom
_atom_sites_solution_primary iterative
_audit_creation_date 2017-12-11
_audit_creation_method
; 
Olex2 1.2 
(compiled 2017.08.10 svn.r3458 for OlexSys, GUI svn.r5381) 
;
_audit_update_record
;
2017-12-12 deposited with the CCDC.
2018-11-23 downloaded from the CCDC.
;
_cell_angle_alpha 90
_cell_angle_beta 109.1955(16)
_cell_angle_gamma 90
_cell_formula_units_Z 4
_cell_length_a 12.6009(8)
_cell_length_b 10.8786(7)
_cell_length_c 14.5310(9)
_cell_measurement_reflns_used 9969
_cell_measurement_temperature 296(2)
_cell_measurement_theta_max 28.270
_cell_measurement_theta_min 2.389
_cell_volume 1881.2(2)
_computing_cell_refinement 'SAINT V8.34A (Bruker, 2005)'
_computing_data_collection 'APEX2 V2013.10-0 (Bruker, 2013)'
_computing_data_reduction
; 
SAINT V8.34A, XPREP v2013/3, SADABS V2012/1, TWINABS V2012/1 
(Bruker, 2012 & 2013) 
;
_computing_molecular_graphics 'Olex2 (Dolomanov et al., 2009)'
_computing_publication_material 'Olex2 (Dolomanov et al., 2009)'
_computing_structure_refinement 'SHELX-2013-4 (Sheldrick, 2013)'
_computing_structure_solution 'SHELX-2013-4 (Sheldrick, 2013)'
_diffrn_ambient_temperature 296.15
_diffrn_measured_fraction_theta_full 1.000
_diffrn_measured_fraction_theta_max 0.997
_diffrn_measurement_device_type 'Bruker APEX-II CCD'
_diffrn_measurement_method '\f and \w scans'
_diffrn_radiation_type MoK\a
_diffrn_radiation_wavelength 0.71073
_diffrn_radiation_wavelength_id a36a_0m
_diffrn_reflns_av_R_equivalents 0.0233
_diffrn_reflns_av_unetI/netI 0.0111
_diffrn_reflns_Laue_measured_fraction_full 1.000
_diffrn_reflns_Laue_measured_fraction_max 0.997
_diffrn_reflns_limit_h_max 16
_diffrn_reflns_limit_h_min -16
_diffrn_reflns_limit_k_max 14
_diffrn_reflns_limit_k_min -14
_diffrn_reflns_limit_l_max 19
_diffrn_reflns_limit_l_min -19
_diffrn_reflns_number 49950
_diffrn_reflns_point_group_measured_fraction_full 1.000
_diffrn_reflns_point_group_measured_fraction_max 0.997
_diffrn_reflns_theta_full 26.000
_diffrn_reflns_theta_max 28.359
_diffrn_reflns_theta_min 2.389
_diffrn_standards_number 0
_exptl_absorpt_coefficient_mu 0.979
_exptl_absorpt_correction_T_max 0.9139
_exptl_absorpt_correction_T_min 0.6138
_exptl_absorpt_correction_type integration
_exptl_absorpt_process_details 'SADABS-2014/5 (Bruker,2014/5) was used for absorption correction.'
_exptl_crystal_colour yellow
_exptl_crystal_colour_primary yellow
_exptl_crystal_density_diffrn 1.325
_exptl_crystal_description plate
_exptl_crystal_F_000 792
_exptl_crystal_id a36a_0m
_exptl_crystal_preparation
; 
The data crystal was mounted using oil (Parantone-N, Exxon) to a 
0.3 mm cryo-loop (Hampton Research) with the 0 -1 2 scattering 
planes roughly normal to the spindle axis. 
;
_exptl_crystal_size_max 0.933
_exptl_crystal_size_mid 0.317
_exptl_crystal_size_min 0.128
_refine_diff_density_max 0.376
_refine_diff_density_min -0.187
_refine_diff_density_rms 0.044
_refine_ls_extinction_method none
_refine_ls_goodness_of_fit_ref 0.947
_refine_ls_hydrogen_treatment constr
_refine_ls_matrix_type full
_refine_ls_number_parameters 195
_refine_ls_number_reflns 4688
_refine_ls_number_restraints 0
_refine_ls_restrained_S_all 0.947
_refine_ls_R_factor_all 0.0223
_refine_ls_R_factor_gt 0.0189
_refine_ls_shift/su_max 0.001
_refine_ls_shift/su_mean 0.000
_refine_ls_structure_factor_coef Fsqd
_refine_ls_weighting_details 'w=1/[\s^2^(Fo^2^)+(0.0257P)^2^+1.0065P] where P=(Fo^2^+2Fc^2^)/3'
_refine_ls_weighting_scheme calc
_refine_ls_wR_factor_gt 0.0481
_refine_ls_wR_factor_ref 0.0504
_reflns_Friedel_coverage 0.000
_reflns_number_gt 4267
_reflns_number_total 4688
_reflns_threshold_expression 'I > 2\s(I)'
_cod_data_source_file c8sc04239j4.cif
_cod_data_source_block a36a_0m
_cod_database_code 1550285
_shelxl_version_number 2014-3
_shelx_space_group_comment
; 
The symmetry employed for this shelxl refinement is uniquely defined 
by the following loop, which should always be used as a source of 
symmetry information in preference to the above space-group names. 
They are only intended as comments. 
;
_shelx_estimated_absorpt_t_max 0.885
_shelx_estimated_absorpt_t_min 0.462
_olex2_refinement_description
; 
1. Fixed Uiso 
 At 1.2 times of: 
  All C(H,H) groups 
 At 1.5 times of: 
  All C(H,H,H) groups 
2.a Secondary CH2 refined with riding coordinates: 
 C9(H9A,H9B), C4(H4A,H4B), C13(H13A,H13B), C11(H11A,H11B), C5(H5A,H5B), C7(H7A, 
 H7B) 
2.b Idealised Me refined as rotating group: 
 C14(H14A,H14B,H14C), C12(H12A,H12B,H12C), C6(H6A,H6B,H6C), C10(H10A,H10B, 
 H10C), C8(H8A,H8B,H8C) 
;
_olex2_submission_special_instructions 'No special instructions were received'

loop_
_space_group_symop_operation_xyz
'x, y, z'
'-x, y+1/2, -z+1/2'
'-x, -y, -z'
'x, -y-1/2, z-1/2'

loop_
_atom_site_label
_atom_site_type_symbol
_atom_site_fract_x
_atom_site_fract_y
_atom_site_fract_z
_atom_site_U_iso_or_equiv
_atom_site_adp_type
_atom_site_occupancy
_atom_site_site_symmetry_order
_atom_site_calc_flag
_atom_site_refinement_flags_posn
Fe1 Fe 0.21231(2) 0.16648(2) 0.30010(2) 0.01161(4) Uani 1 1 d .
P2 P 0.19077(2) 0.21104(2) 0.14611(2) 0.01229(6) Uani 1 1 d .
O3 O 0.43230(7) 0.23450(9) 0.43648(7) 0.0294(2) Uani 1 1 d .
O2 O 0.04242(7) 0.04793(8) 0.36739(6) 0.02369(17) Uani 1 1 d .
C3 C 0.34677(9) 0.20587(10) 0.38077(8) 0.0179(2) Uani 1 1 d .
C2 C 0.10826(9) 0.09292(10) 0.33811(8) 0.0164(2) Uani 1 1 d .
P1 P 0.27575(2) -0.01769(2) 0.27798(2) 0.01300(6) Uani 1 1 d .
N1 N 0.30442(8) 0.01389(8) 0.09969(7) 0.01690(18) Uani 1 1 d .
C9 C 0.16762(9) -0.13375(10) 0.22436(8) 0.0188(2) Uani 1 1 d .
H9A H 0.1221 -0.1423 0.2664 0.023 Uiso 1 1 calc R
H9B H 0.1190 -0.1027 0.1622 0.023 Uiso 1 1 calc R
C4 C 0.36431(9) -0.02393(10) 0.19980(8) 0.0171(2) Uani 1 1 d .
H4A H 0.4289 0.0292 0.2269 0.021 Uiso 1 1 calc R
H4B H 0.3917 -0.1072 0.1995 0.021 Uiso 1 1 calc R
C13 C 0.05955(9) 0.16762(10) 0.05081(8) 0.0177(2) Uani 1 1 d .
H13A H 0.0568 0.2079 -0.0095 0.021 Uiso 1 1 calc R
H13B H 0.0602 0.0796 0.0403 0.021 Uiso 1 1 calc R
C11 C 0.20405(9) 0.37470(10) 0.12001(8) 0.0179(2) Uani 1 1 d .
H11A H 0.1988 0.3833 0.0522 0.021 Uiso 1 1 calc R
H11B H 0.1416 0.4193 0.1292 0.021 Uiso 1 1 calc R
C14 C -0.04655(9) 0.20047(13) 0.07395(9) 0.0251(2) Uani 1 1 d .
H14A H -0.1112 0.1708 0.0228 0.038 Uiso 1 1 calc GR
H14B H -0.0515 0.2881 0.0790 0.038 Uiso 1 1 calc GR
H14C H -0.0438 0.1631 0.1346 0.038 Uiso 1 1 calc GR
C5 C 0.29271(9) 0.14797(10) 0.09224(8) 0.0167(2) Uani 1 1 d .
H5A H 0.2697 0.1710 0.0240 0.020 Uiso 1 1 calc R
H5B H 0.3655 0.1850 0.1244 0.020 Uiso 1 1 calc R
C12 C 0.31399(10) 0.43311(11) 0.18393(9) 0.0239(2) Uani 1 1 d .
H12A H 0.3149 0.5185 0.1675 0.036 Uiso 1 1 calc GR
H12B H 0.3763 0.3920 0.1731 0.036 Uiso 1 1 calc GR
H12C H 0.3198 0.4255 0.2512 0.036 Uiso 1 1 calc GR
O1 O 0.11973(7) 0.40641(8) 0.32339(6) 0.02419(17) Uani 1 1 d .
C7 C 0.37123(9) -0.09057(10) 0.38802(8) 0.0177(2) Uani 1 1 d .
H7A H 0.3940 -0.1701 0.3708 0.021 Uiso 1 1 calc R
H7B H 0.4382 -0.0404 0.4131 0.021 Uiso 1 1 calc R
C6 C 0.36474(11) -0.02874(12) 0.03491(9) 0.0281(3) Uani 1 1 d .
H6A H 0.4377 0.0087 0.0537 0.042 Uiso 1 1 calc GR
H6B H 0.3232 -0.0064 -0.0310 0.042 Uiso 1 1 calc GR
H6C H 0.3728 -0.1165 0.0396 0.042 Uiso 1 1 calc GR
C10 C 0.20774(11) -0.26154(11) 0.20754(11) 0.0301(3) Uani 1 1 d .
H10A H 0.2488 -0.2560 0.1626 0.045 Uiso 1 1 calc GR
H10B H 0.1440 -0.3145 0.1812 0.045 Uiso 1 1 calc GR
H10C H 0.2556 -0.2944 0.2683 0.045 Uiso 1 1 calc GR
C8 C 0.31883(10) -0.10795(13) 0.46775(9) 0.0286(3) Uani 1 1 d .
H8A H 0.2563 -0.1634 0.4454 0.043 Uiso 1 1 calc GR
H8B H 0.2933 -0.0300 0.4834 0.043 Uiso 1 1 calc GR
H8C H 0.3738 -0.1414 0.5248 0.043 Uiso 1 1 calc GR
C1 C 0.15529(9) 0.31197(10) 0.31292(7) 0.0161(2) Uani 1 1 d .

loop_
_atom_site_aniso_label
_atom_site_aniso_U_11
_atom_site_aniso_U_22
_atom_site_aniso_U_33
_atom_site_aniso_U_23
_atom_site_aniso_U_13
_atom_site_aniso_U_12
Fe1 0.01034(7) 0.01253(7) 0.01156(7) -0.00072(5) 0.00306(5) 0.00142(5)
P2 0.01167(11) 0.01299(12) 0.01192(12) -0.00072(9) 0.00347(9) 0.00117(9)
O3 0.0166(4) 0.0295(5) 0.0336(5) -0.0082(4) -0.0031(3) 0.0009(3)
O2 0.0201(4) 0.0272(4) 0.0275(4) -0.0001(3) 0.0129(3) -0.0023(3)
C3 0.0170(5) 0.0157(5) 0.0204(5) -0.0014(4) 0.0054(4) 0.0036(4)
C2 0.0154(5) 0.0170(5) 0.0159(5) -0.0017(4) 0.0037(4) 0.0031(4)
P1 0.01127(11) 0.01282(12) 0.01485(12) 0.00033(9) 0.00421(9) 0.00159(9)
N1 0.0189(4) 0.0173(4) 0.0170(4) -0.0012(3) 0.0094(3) 0.0037(3)
C9 0.0160(5) 0.0162(5) 0.0237(5) -0.0028(4) 0.0060(4) -0.0013(4)
C4 0.0146(5) 0.0175(5) 0.0206(5) 0.0008(4) 0.0077(4) 0.0038(4)
C13 0.0159(5) 0.0209(5) 0.0143(5) -0.0031(4) 0.0022(4) 0.0002(4)
C11 0.0207(5) 0.0153(5) 0.0171(5) 0.0022(4) 0.0056(4) 0.0017(4)
C14 0.0141(5) 0.0360(7) 0.0231(6) -0.0048(5) 0.0031(4) 0.0001(5)
C5 0.0168(5) 0.0186(5) 0.0170(5) 0.0011(4) 0.0088(4) 0.0026(4)
C12 0.0259(6) 0.0166(5) 0.0280(6) 0.0000(4) 0.0073(5) -0.0039(4)
O1 0.0280(4) 0.0197(4) 0.0249(4) -0.0015(3) 0.0087(3) 0.0078(3)
C7 0.0149(5) 0.0177(5) 0.0196(5) 0.0029(4) 0.0045(4) 0.0044(4)
C6 0.0368(7) 0.0281(6) 0.0269(6) 0.0002(5) 0.0207(5) 0.0115(5)
C10 0.0279(6) 0.0168(5) 0.0442(8) -0.0080(5) 0.0099(6) -0.0017(5)
C8 0.0248(6) 0.0389(7) 0.0244(6) 0.0147(5) 0.0111(5) 0.0135(5)
C1 0.0154(5) 0.0203(5) 0.0122(4) 0.0001(4) 0.0038(4) 0.0011(4)

loop_
_atom_type_symbol
_atom_type_description
_atom_type_scat_dispersion_real
_atom_type_scat_dispersion_imag
_atom_type_scat_source
C C 0.0033 0.0016 'International Tables Vol C Tables 4.2.6.8 and 6.1.1.4'
H H 0.0000 0.0000 'International Tables Vol C Tables 4.2.6.8 and 6.1.1.4'
N N 0.0061 0.0033 'International Tables Vol C Tables 4.2.6.8 and 6.1.1.4'
O O 0.0106 0.0060 'International Tables Vol C Tables 4.2.6.8 and 6.1.1.4'
P P 0.1023 0.0942 'International Tables Vol C Tables 4.2.6.8 and 6.1.1.4'
Fe Fe 0.3463 0.8444 'International Tables Vol C Tables 4.2.6.8 and 6.1.1.4'

loop_
_geom_angle_atom_site_label_1
_geom_angle_atom_site_label_2
_geom_angle_atom_site_label_3
_geom_angle
P2 Fe1 P1 88.948(11)
C3 Fe1 P2 112.90(4)
C3 Fe1 C2 123.30(5)
C3 Fe1 P1 90.15(4)
C3 Fe1 C1 92.70(5)
C2 Fe1 P2 123.75(3)
C2 Fe1 P1 88.64(3)
C2 Fe1 C1 90.19(5)
C1 Fe1 P2 89.51(3)
C1 Fe1 P1 177.12(4)
C13 P2 Fe1 119.09(4)
C13 P2 C11 102.36(5)
C13 P2 C5 99.48(5)
C11 P2 Fe1 115.50(4)
C11 P2 C5 98.59(5)
C5 P2 Fe1 118.44(4)
O3 C3 Fe1 176.65(10)
O2 C2 Fe1 176.55(10)
C9 P1 Fe1 115.50(4)
C9 P1 C4 103.27(5)
C9 P1 C7 104.80(5)
C4 P1 Fe1 116.36(4)
C7 P1 Fe1 115.34(4)
C7 P1 C4 99.52(5)
C4 N1 C5 111.11(8)
C4 N1 C6 110.07(9)
C6 N1 C5 109.14(9)
P1 C9 H9A 108.0
P1 C9 H9B 108.0
H9A C9 H9B 107.3
C10 C9 P1 117.16(8)
C10 C9 H9A 108.0
C10 C9 H9B 108.0
P1 C4 H4A 109.1
P1 C4 H4B 109.1
N1 C4 P1 112.67(7)
N1 C4 H4A 109.1
N1 C4 H4B 109.1
H4A C4 H4B 107.8
P2 C13 H13A 108.7
P2 C13 H13B 108.7
H13A C13 H13B 107.6
C14 C13 P2 114.27(8)
C14 C13 H13A 108.7
C14 C13 H13B 108.7
P2 C11 H11A 108.8
P2 C11 H11B 108.8
H11A C11 H11B 107.7
C12 C11 P2 113.74(8)
C12 C11 H11A 108.8
C12 C11 H11B 108.8
C13 C14 H14A 109.5
C13 C14 H14B 109.5
C13 C14 H14C 109.5
H14A C14 H14B 109.5
H14A C14 H14C 109.5
H14B C14 H14C 109.5
P2 C5 H5A 108.8
P2 C5 H5B 108.8
N1 C5 P2 113.97(7)
N1 C5 H5A 108.8
N1 C5 H5B 108.8
H5A C5 H5B 107.7
C11 C12 H12A 109.5
C11 C12 H12B 109.5
C11 C12 H12C 109.5
H12A C12 H12B 109.5
H12A C12 H12C 109.5
H12B C12 H12C 109.5
P1 C7 H7A 109.0
P1 C7 H7B 109.0
H7A C7 H7B 107.8
C8 C7 P1 113.12(7)
C8 C7 H7A 109.0
C8 C7 H7B 109.0
N1 C6 H6A 109.5
N1 C6 H6B 109.5
N1 C6 H6C 109.5
H6A C6 H6B 109.5
H6A C6 H6C 109.5
H6B C6 H6C 109.5
C9 C10 H10A 109.5
C9 C10 H10B 109.5
C9 C10 H10C 109.5
H10A C10 H10B 109.5
H10A C10 H10C 109.5
H10B C10 H10C 109.5
C7 C8 H8A 109.5
C7 C8 H8B 109.5
C7 C8 H8C 109.5
H8A C8 H8B 109.5
H8A C8 H8C 109.5
H8B C8 H8C 109.5
O1 C1 Fe1 178.48(10)

loop_
_geom_bond_atom_site_label_1
_geom_bond_atom_site_label_2
_geom_bond_distance
Fe1 P2 2.2172(3)
Fe1 C3 1.7670(11)
Fe1 C2 1.7723(11)
Fe1 P1 2.2193(3)
Fe1 C1 1.7732(11)
P2 C13 1.8355(11)
P2 C11 1.8394(11)
P2 C5 1.8425(11)
O3 C3 1.1576(14)
O2 C2 1.1580(13)
P1 C9 1.8329(11)
P1 C4 1.8368(11)
P1 C7 1.8352(11)
N1 C4 1.4605(14)
N1 C5 1.4665(14)
N1 C6 1.4661(14)
C9 H9A 0.9700
C9 H9B 0.9700
C9 C10 1.5261(16)
C4 H4A 0.9700
C4 H4B 0.9700
C13 H13A 0.9700
C13 H13B 0.9700
C13 C14 1.5244(15)
C11 H11A 0.9700
C11 H11B 0.9700
C11 C12 1.5296(15)
C14 H14A 0.9600
C14 H14B 0.9600
C14 H14C 0.9600
C5 H5A 0.9700
C5 H5B 0.9700
C12 H12A 0.9600
C12 H12B 0.9600
C12 H12C 0.9600
O1 C1 1.1508(13)
C7 H7A 0.9700
C7 H7B 0.9700
C7 C8 1.5222(15)
C6 H6A 0.9600
C6 H6B 0.9600
C6 H6C 0.9600
C10 H10A 0.9600
C10 H10B 0.9600
C10 H10C 0.9600
C8 H8A 0.9600
C8 H8B 0.9600
C8 H8C 0.9600

loop_
_geom_torsion_atom_site_label_1
_geom_torsion_atom_site_label_2
_geom_torsion_atom_site_label_3
_geom_torsion_atom_site_label_4
_geom_torsion
Fe1 P2 C13 C14 46.74(10)
Fe1 P2 C11 C12 54.38(9)
Fe1 P2 C5 N1 54.95(9)
Fe1 P1 C9 C10 179.75(8)
Fe1 P1 C4 N1 -63.11(8)
Fe1 P1 C7 C8 58.59(10)
C9 P1 C4 N1 64.52(8)
C9 P1 C7 C8 -69.57(10)
C4 P1 C9 C10 51.58(10)
C4 P1 C7 C8 -176.14(9)
C4 N1 C5 P2 -72.21(10)
C13 P2 C11 C12 -174.63(8)
C13 P2 C5 N1 -75.65(8)
C11 P2 C13 C14 -82.02(9)
C11 P2 C5 N1 -179.81(8)
C5 P2 C13 C14 176.93(9)
C5 P2 C11 C12 -72.89(9)
C5 N1 C4 P1 76.79(10)
C7 P1 C9 C10 -52.19(10)
C7 P1 C4 N1 172.33(8)
C6 N1 C4 P1 -162.19(8)
C6 N1 C5 P2 166.22(8)
